data_7037035
loop_
_publ_author_name
'Grubba, Rafa\/l'
'Ordyszewska, Anna'
'Ponikiewski, \/Lukasz'
'Gudat, Dietrich'
'Pikies, Jerzy'

_publ_section_title
;
 An investigation on the chemistry of the R2P[double bond, length as
 m-dash]P ligand: reactions of a phosphanylphosphinidene complex of
 tungsten(vi) with electrophilic reagents.
;
_journal_issue 5
_journal_name_full 'Dalton transactions (Cambridge, England : 2003)'
_journal_page_first 2172
_journal_page_last 2179
_journal_paper_doi 10.1039/c5dt03085d
_journal_volume 45
_journal_year 2016
_chemical_absolute_configuration unk
_chemical_compound_source 'synthesis as described'
_chemical_formula_moiety 'C52 H90 Cl Li N2 O8 P3 W2'
_chemical_formula_sum 'C52 H90 Cl Li N2 O8 P3 W2'
_chemical_formula_weight 1374.26
_chemical_name_systematic
;
 ?
;
_chemical_properties_physical 'Air-sensitive, Moisture-sensitive, Oxygen-sensitive'
_space_group_IT_number 33
_symmetry_cell_setting orthorhombic
_symmetry_Int_Tables_number 33
_symmetry_space_group_name_Hall 'P 2c -2n'
_symmetry_space_group_name_H-M 'P n a 21'
_atom_sites_solution_hydrogens geom
_atom_sites_solution_primary direct
_atom_sites_solution_secondary difmap
_audit_conform_dict_location ftp://ftp.iucr.org/pub/cif_core.dic
_audit_conform_dict_name cif_core.dic
_audit_conform_dict_version 2.4
_audit_creation_date 2015-06-02
_audit_creation_method 'WinGX routine CIF_UPDATE'
_audit_update_record
;
2015-07-10 deposited with the CCDC.
2015-10-29 downloaded from the CCDC.
;
_cell_angle_alpha 90
_cell_angle_beta 90
_cell_angle_gamma 90
_cell_formula_units_Z 4
_cell_length_a 24.4070(2)
_cell_length_b 13.1021(3)
_cell_length_c 19.3701(4)
_cell_measurement_reflns_used 79418
_cell_measurement_temperature 150(2)
_cell_measurement_theta_max 35.805
_cell_measurement_theta_min 2.500
_cell_volume 6194.2(2)
_computing_cell_refinement 'Bruker XSCANS'
_computing_data_collection 'Bruker XSCANS'
_computing_data_reduction 'Bruker SHELXTL'
_computing_molecular_graphics 'ORTEP-3 for Windows (Farrugia, 2012)'
_computing_publication_material 'WinGX (Farrugia, 2012)'
_computing_structure_refinement 'SHELXL-97 (Sheldrick, 2008)'
_computing_structure_solution 'Bruker SHELXTL'
_diffrn_ambient_temperature 150(2)
_diffrn_measured_fraction_theta_full 1
_diffrn_measured_fraction_theta_max 1
_diffrn_measurement_device_type 'Bruker P4'
_diffrn_measurement_method '\w scans'
_diffrn_radiation_monochromator graphite
_diffrn_radiation_type MoK\a
_diffrn_radiation_wavelength 0.71073
_diffrn_reflns_av_R_equivalents 0.0556
_diffrn_reflns_av_unetI/netI 0.0436
_diffrn_reflns_limit_h_max 28
_diffrn_reflns_limit_h_min -29
_diffrn_reflns_limit_k_max 15
_diffrn_reflns_limit_k_min -14
_diffrn_reflns_limit_l_max 23
_diffrn_reflns_limit_l_min -23
_diffrn_reflns_number 50220
_diffrn_reflns_theta_full 25
_diffrn_reflns_theta_max 25
_diffrn_reflns_theta_min 1.67
_exptl_absorpt_coefficient_mu 3.879
_exptl_absorpt_correction_T_max 0.443
_exptl_absorpt_correction_T_min 0.410
_exptl_absorpt_correction_type integration
_exptl_crystal_colour orange
_exptl_crystal_density_diffrn 1.474
_exptl_crystal_density_method 'not measured'
_exptl_crystal_description block
_exptl_crystal_F_000 2772
_exptl_crystal_size_max 0.24
_exptl_crystal_size_mid 0.22
_exptl_crystal_size_min 0.21
_refine_diff_density_max 1.059
_refine_diff_density_min -1.288
_refine_diff_density_rms 0.115
_refine_ls_abs_structure_details 'Flack H D (1983), Acta Cryst. A39, 876-881'
_refine_ls_abs_structure_Flack -0.003(9)
_refine_ls_extinction_method none
_refine_ls_goodness_of_fit_ref 1.013
_refine_ls_hydrogen_treatment constr
_refine_ls_matrix_type full
_refine_ls_number_parameters 545
_refine_ls_number_reflns 10893
_refine_ls_number_restraints 50
_refine_ls_restrained_S_all 1.016
_refine_ls_R_factor_all 0.0453
_refine_ls_R_factor_gt 0.0375
_refine_ls_shift/su_max 0.002
_refine_ls_shift/su_mean 0
_refine_ls_structure_factor_coef Fsqd
_refine_ls_weighting_details 'calc w=1/[\s^2^(Fo^2^)+(0.0572P)^2^+0.0000P] where P=(Fo^2^+2Fc^2^)/3'
_refine_ls_weighting_scheme calc
_refine_ls_wR_factor_gt 0.0896
_refine_ls_wR_factor_ref 0.0926
_reflns_number_gt 9600
_reflns_number_total 10893
_reflns_threshold_expression >2\s(I)
_cod_data_source_file c5dt03085d1.cif
_cod_data_source_block global
_cod_depositor_comments
;
The following automatic conversions were performed:

'_symmetry_cell_setting' value 'Orthorhombic' changed to
'orthorhombic' according to
/usr/data/users/saulius/crontab/automatic-downloads/rss-feeds/RSC/lib/dictionaries/cif_core.dic
dictionary named 'cif_core.dic' version 2.4.2 from 2011-04-26.

Automatic conversion script
Id: cif_fix_values 3271 2015-04-21 07:52:19Z andrius 

 Adding full bibliography for 7037033--7037036.cif.
;
_cod_original_sg_symbol_H-M Pna2(1)
_cod_database_code 7037035

loop_
_symmetry_equiv_pos_as_xyz
'x, y, z'
'-x, -y, z+1/2'
'x+1/2, -y+1/2, z'
'-x+1/2, y+1/2, z+1/2'

loop_
_atom_site_label
_atom_site_type_symbol
_atom_site_fract_x
_atom_site_fract_y
_atom_site_fract_z
_atom_site_U_iso_or_equiv
_atom_site_adp_type
_atom_site_occupancy
_atom_site_symmetry_multiplicity
_atom_site_calc_flag
_atom_site_refinement_flags
_atom_site_disorder_assembly
_atom_site_disorder_group
C1 C 0.9345(3) 0.9583(5) 0.5546(5) 0.0395(18) Uani 1 1 d . . .
C2 C 0.9257(4) 0.9838(7) 0.6247(4) 0.045(2) Uani 1 1 d . . .
C3 C 0.9714(5) 1.0062(9) 0.6665(6) 0.066(3) Uani 1 1 d . . .
H3 H 0.9656 1.0275 0.7128 0.079 Uiso 1 1 calc R . .
C4 C 1.0241(5) 0.9980(12) 0.6422(7) 0.087(4) Uani 1 1 d . . .
H4 H 1.0542 1.0127 0.6716 0.105 Uiso 1 1 calc R . .
C5 C 1.0332(4) 0.9679(12) 0.5738(8) 0.089(4) Uani 1 1 d . . .
H5 H 1.0697 0.9607 0.5574 0.106 Uiso 1 1 calc R . .
C6 C 0.9894(4) 0.9484(7) 0.5295(6) 0.054(2) Uani 1 1 d . . .
C7 C 0.8697(5) 0.9889(8) 0.6579(5) 0.0559(12) Uani 1 1 d . . .
H7 H 0.8423 0.9748 0.6207 0.067 Uiso 1 1 calc R . .
C8 C 0.8630(7) 0.9056(12) 0.7117(7) 0.0893(14) Uani 1 1 d . . .
H8A H 0.8721 0.8394 0.6911 0.134 Uiso 1 1 calc R . .
H8B H 0.8251 0.9047 0.7281 0.134 Uiso 1 1 calc R . .
H8C H 0.8877 0.919 0.7506 0.134 Uiso 1 1 calc R . .
C9 C 0.8562(7) 1.0939(12) 0.6871(7) 0.0893(14) Uani 1 1 d . . .
H9A H 0.8195 1.0927 0.7076 0.134 Uiso 1 1 calc R . .
H9B H 0.8573 1.1446 0.6499 0.134 Uiso 1 1 calc R . .
H9C H 0.8832 1.112 0.7225 0.134 Uiso 1 1 calc R . .
C10 C 0.9994(4) 0.9193(7) 0.4553(5) 0.0559(12) Uani 1 1 d . . .
H10 H 0.9675 0.876 0.4416 0.067 Uiso 1 1 calc R . .
C11 C 1.0484(6) 0.8535(10) 0.4469(8) 0.0893(14) Uani 1 1 d . . .
H11A H 1.0462 0.796 0.4792 0.134 Uiso 1 1 calc R . .
H11B H 1.0815 0.8935 0.4566 0.134 Uiso 1 1 calc R . .
H11C H 1.0499 0.8277 0.3995 0.134 Uiso 1 1 calc R . .
C12 C 1.0002(7) 1.0063(11) 0.4053(7) 0.0893(14) Uani 1 1 d . . .
H12A H 0.9671 1.0476 0.4114 0.134 Uiso 1 1 calc R . .
H12B H 1.0014 0.9796 0.3581 0.134 Uiso 1 1 calc R . .
H12C H 1.0326 1.0486 0.4138 0.134 Uiso 1 1 calc R . .
C13 C 0.8383(3) 1.1913(6) 0.3996(5) 0.0363(18) Uani 1 1 d . . .
C14 C 0.8509(4) 1.2706(6) 0.4429(8) 0.059(2) Uani 1 1 d . . .
C15 C 0.8421(5) 1.3718(8) 0.4180(8) 0.075(4) Uani 1 1 d . . .
H15 H 0.8503 1.4281 0.447 0.09 Uiso 1 1 calc R . .
C16 C 0.8223(6) 1.3891(10) 0.3545(9) 0.088(4) Uani 1 1 d . . .
H16 H 0.8138 1.4571 0.3414 0.105 Uiso 1 1 calc R . .
C17 C 0.8137(6) 1.3089(8) 0.3057(7) 0.073(3) Uani 1 1 d . . .
H17 H 0.805 1.323 0.2589 0.087 Uiso 1 1 calc R . .
C18 C 0.8186(4) 1.2098(7) 0.3296(6) 0.052(2) Uani 1 1 d . . .
C19 C 0.8717(5) 1.2517(8) 0.5113(5) 0.0559(12) Uani 1 1 d . . .
H19 H 0.8533 1.1882 0.5281 0.067 Uiso 1 1 calc R . .
C20 C 0.9319(6) 1.2285(11) 0.5086(7) 0.0893(14) Uani 1 1 d . . .
H20A H 0.9455 1.2156 0.5554 0.134 Uiso 1 1 calc R . .
H20B H 0.9515 1.2869 0.4887 0.134 Uiso 1 1 calc R . .
H20C H 0.938 1.168 0.4799 0.134 Uiso 1 1 calc R . .
C21 C 0.8564(6) 1.3385(11) 0.5641(7) 0.0893(14) Uani 1 1 d . . .
H21A H 0.8713 1.3215 0.6096 0.134 Uiso 1 1 calc R . .
H21B H 0.8164 1.3445 0.5671 0.134 Uiso 1 1 calc R . .
H21C H 0.8719 1.4034 0.5483 0.134 Uiso 1 1 calc R . .
C22 C 0.8084(5) 1.1236(8) 0.2797(5) 0.0559(12) Uani 1 1 d . . .
H22 H 0.7964 1.0631 0.3072 0.067 Uiso 1 1 calc R . .
C23 C 0.8612(6) 1.0938(12) 0.2419(7) 0.0893(14) Uani 1 1 d . . .
H23A H 0.8534 1.0383 0.2094 0.134 Uiso 1 1 calc R . .
H23B H 0.8886 1.0711 0.2755 0.134 Uiso 1 1 calc R . .
H23C H 0.8753 1.153 0.2165 0.134 Uiso 1 1 calc R . .
C24 C 0.7637(6) 1.1450(11) 0.2250(7) 0.0893(14) Uani 1 1 d . . .
H24A H 0.76 1.0856 0.1946 0.134 Uiso 1 1 calc R . .
H24B H 0.7741 1.2048 0.1975 0.134 Uiso 1 1 calc R . .
H24C H 0.7287 1.1581 0.2481 0.134 Uiso 1 1 calc R . .
C25 C 0.7376(4) 0.7623(6) 0.3713(5) 0.042(2) Uani 1 1 d . . .
C26 C 0.7337(4) 0.8515(7) 0.3205(5) 0.046(2) Uani 1 1 d . . .
H26A H 0.7707 0.873 0.3071 0.069 Uiso 1 1 calc R . .
H26B H 0.7146 0.9086 0.3425 0.069 Uiso 1 1 calc R . .
H26C H 0.7135 0.8299 0.2793 0.069 Uiso 1 1 calc R . .
C27 C 0.7680(4) 0.6736(7) 0.3359(5) 0.052(2) Uani 1 1 d . . .
H27A H 0.8049 0.6958 0.323 0.078 Uiso 1 1 calc R . .
H27B H 0.7479 0.6528 0.2945 0.078 Uiso 1 1 calc R . .
H27C H 0.7705 0.6157 0.3679 0.078 Uiso 1 1 calc R . .
C28 C 0.6801(4) 0.7303(8) 0.3914(6) 0.055(2) Uani 1 1 d . . .
H28A H 0.682 0.6738 0.4245 0.082 Uiso 1 1 calc R . .
H28B H 0.6601 0.7083 0.3502 0.082 Uiso 1 1 calc R . .
H28C H 0.6611 0.7882 0.4126 0.082 Uiso 1 1 calc R . .
C29 C 0.7965(4) 0.7003(6) 0.5090(4) 0.0382(19) Uani 1 1 d . . .
C30 C 0.8499(4) 0.6530(7) 0.4838(6) 0.051(2) Uani 1 1 d . . .
H30A H 0.8442 0.6219 0.4383 0.076 Uiso 1 1 calc R . .
H30B H 0.8619 0.6005 0.5165 0.076 Uiso 1 1 calc R . .
H30C H 0.8781 0.706 0.4803 0.076 Uiso 1 1 calc R . .
C31 C 0.7532(4) 0.6157(6) 0.5187(5) 0.051(2) Uani 1 1 d . . .
H31A H 0.746 0.5827 0.4742 0.076 Uiso 1 1 calc R . .
H31B H 0.7193 0.6457 0.5365 0.076 Uiso 1 1 calc R . .
H31C H 0.767 0.5649 0.5515 0.076 Uiso 1 1 calc R . .
C32 C 0.8063(4) 0.7475(7) 0.5789(4) 0.043(2) Uani 1 1 d . . .
H32A H 0.7722 0.7776 0.5961 0.064 Uiso 1 1 calc R . .
H32B H 0.8343 0.8008 0.575 0.064 Uiso 1 1 calc R . .
H32C H 0.8189 0.6948 0.6112 0.064 Uiso 1 1 calc R . .
C33 C 0.6724(10) 1.2780(9) 0.5950(6) 0.126(9) Uani 1 1 d . . .
C37 C 0.6561(5) 1.2296(8) 0.4446(8) 0.074(3) Uani 1 1 d . . .
C41 C 0.7077(4) 0.9944(6) 0.6448(4) 0.0401(19) Uani 1 1 d . . .
C42 C 0.6506(4) 0.8444(8) 0.5732(4) 0.044(2) Uani 1 1 d . . .
C43 C 0.6124(5) 0.9684(8) 0.4753(5) 0.052(2) Uani 1 1 d . . .
C44 C 0.5975(4) 1.0209(7) 0.6092(5) 0.046(2) Uani 1 1 d . A .
N1 N 0.8915(3) 0.9374(5) 0.5106(3) 0.0310(14) Uani 1 1 d . . .
N2 N 0.8435(3) 1.0915(5) 0.4190(3) 0.0312(15) Uani 1 1 d . . .
P1 P 0.74993(9) 0.94710(14) 0.48735(13) 0.0318(4) Uani 1 1 d . . .
P2 P 0.77774(8) 0.80822(13) 0.44919(15) 0.0307(4) Uani 1 1 d . . .
P3 P 0.68378(11) 1.17957(17) 0.52498(15) 0.0410(5) Uani 1 1 d . . .
Cl1 Cl 0.88109(9) 0.88306(16) 0.34424(14) 0.0439(5) Uani 1 1 d . . .
W1 W 0.842270(11) 0.96028(2) 0.44435(9) 0.02710(8) Uani 1 1 d . . .
W2 W 0.662682(12) 0.99181(2) 0.55620(9) 0.03265(8) Uani 1 1 d . . .
O1 O 0.7285(3) 0.9885(6) 0.6967(4) 0.063(2) Uani 1 1 d . . .
O2 O 0.6427(3) 0.7588(5) 0.5849(4) 0.0563(18) Uani 1 1 d . . .
O3 O 0.5798(4) 0.9474(7) 0.4334(5) 0.088(3) Uani 1 1 d . . .
O4 O 0.5581(3) 1.0328(6) 0.6436(4) 0.0629(19) Uani 1 1 d . A .
Li1 Li 0.5119(5) 0.9851(4) 0.6992(6) 0.128(12) Uani 1 1 d D . .
O5 O 0.4765(4) 0.8587(7) 0.6344(3) 0.0620(14) Uani 0.681(7) 1 d PD A 1
O6 O 0.5233(4) 0.8475(6) 0.7603(3) 0.0620(14) Uani 0.681(7) 1 d PD A 1
C45 C 0.4845(7) 0.8724(11) 0.5626(4) 0.093(3) Uani 0.681(7) 1 d PD A 1
H45A H 0.4673 0.9365 0.5481 0.139 Uiso 0.681(7) 1 calc PR A 1
H45B H 0.4679 0.8153 0.5375 0.139 Uiso 0.681(7) 1 calc PR A 1
H45C H 0.5239 0.8749 0.5527 0.139 Uiso 0.681(7) 1 calc PR A 1
C46 C 0.4997(6) 0.7654(6) 0.6588(4) 0.108(4) Uani 0.681(7) 1 d PD A 1
H46A H 0.5392 0.7621 0.6471 0.13 Uiso 0.681(7) 1 calc PR A 1
H46B H 0.481 0.7063 0.6375 0.13 Uiso 0.681(7) 1 calc PR A 1
C47 C 0.4922(6) 0.7646(6) 0.7333(4) 0.108(4) Uani 0.681(7) 1 d PD A 1
H47A H 0.453 0.773 0.7449 0.13 Uiso 0.681(7) 1 calc PR A 1
H47B H 0.5053 0.6992 0.7529 0.13 Uiso 0.681(7) 1 calc PR A 1
C48 C 0.5288(8) 0.8426(13) 0.8329(3) 0.093(3) Uani 0.681(7) 1 d PD A 1
H48A H 0.5497 0.9018 0.8492 0.139 Uiso 0.681(7) 1 calc PR A 1
H48B H 0.5481 0.7798 0.8457 0.139 Uiso 0.681(7) 1 calc PR A 1
H48C H 0.4924 0.843 0.8543 0.139 Uiso 0.681(7) 1 calc PR A 1
O7 O 0.4238(5) 1.0490(8) 0.7099(8) 0.0620(14) Uani 0.681(7) 1 d PD A 1
O8 O 0.5174(3) 1.0851(8) 0.7794(6) 0.0620(14) Uani 0.681(7) 1 d PD A 1
C49 C 0.3774(8) 0.984(2) 0.7052(14) 0.093(3) Uani 0.681(7) 1 d PD A 1
H49A H 0.3806 0.941 0.6639 0.139 Uiso 0.681(7) 1 calc PR A 1
H49B H 0.344 1.0253 0.702 0.139 Uiso 0.681(7) 1 calc PR A 1
H49C H 0.3755 0.9405 0.7463 0.139 Uiso 0.681(7) 1 calc PR A 1
C50 C 0.4246(3) 1.1136(10) 0.7650(9) 0.108(4) Uani 0.681(7) 1 d PD A 1
H50A H 0.4258 1.0735 0.8083 0.13 Uiso 0.681(7) 1 calc PR A 1
H50B H 0.3908 1.1553 0.7654 0.13 Uiso 0.681(7) 1 calc PR A 1
C51 C 0.4721(5) 1.1803(8) 0.7618(10) 0.108(4) Uani 0.681(7) 1 d PD A 1
H51A H 0.4717 1.2343 0.7976 0.13 Uiso 0.681(7) 1 calc PR A 1
H51B H 0.4776 1.2108 0.7155 0.13 Uiso 0.681(7) 1 calc PR A 1
C52 C 0.5641(5) 1.1468(11) 0.7921(11) 0.093(3) Uani 0.681(7) 1 d PD A 1
H52A H 0.5954 1.1031 0.8036 0.139 Uiso 0.681(7) 1 calc PR A 1
H52B H 0.5566 1.193 0.8307 0.139 Uiso 0.681(7) 1 calc PR A 1
H52C H 0.5726 1.1868 0.7507 0.139 Uiso 0.681(7) 1 calc PR A 1
O5A O 0.4926(8) 0.8273(11) 0.6788(6) 0.0620(14) Uani 0.319(7) 1 d PD A 2
O6A O 0.5302(8) 0.9023(12) 0.7996(7) 0.0620(14) Uani 0.319(7) 1 d PD A 2
C45A C 0.5106(15) 0.800(2) 0.6118(7) 0.093(3) Uani 0.319(7) 1 d PD A 2
H45D H 0.495 0.8477 0.578 0.139 Uiso 0.319(7) 1 calc PR A 2
H45E H 0.4987 0.7307 0.6011 0.139 Uiso 0.319(7) 1 calc PR A 2
H45F H 0.5507 0.8038 0.6099 0.139 Uiso 0.319(7) 1 calc PR A 2
C46A C 0.5141(12) 0.7612(5) 0.7307(8) 0.108(4) Uani 0.319(7) 1 d PD A 2
H46C H 0.5543 0.754 0.7254 0.13 Uiso 0.319(7) 1 calc PR A 2
H46D H 0.4972 0.6928 0.7273 0.13 Uiso 0.319(7) 1 calc PR A 2
C47A C 0.5011(12) 0.8082(10) 0.7968(6) 0.108(4) Uani 0.319(7) 1 d PD A 2
H47C H 0.4612 0.8204 0.8004 0.13 Uiso 0.319(7) 1 calc PR A 2
H47D H 0.5125 0.7631 0.8352 0.13 Uiso 0.319(7) 1 calc PR A 2
C48A C 0.5236(16) 0.953(2) 0.8636(11) 0.093(3) Uani 0.319(7) 1 d PD A 2
H48D H 0.5438 1.0174 0.8628 0.139 Uiso 0.319(7) 1 calc PR A 2
H48E H 0.5379 0.9095 0.9008 0.139 Uiso 0.319(7) 1 calc PR A 2
H48F H 0.4847 0.9664 0.8717 0.139 Uiso 0.319(7) 1 calc PR A 2
O7A O 0.4244(10) 1.0239(15) 0.7087(18) 0.0620(14) Uani 0.319(7) 1 d PD A 2
O8A O 0.5069(7) 1.1325(18) 0.7654(12) 0.0620(14) Uani 0.319(7) 1 d PD A 2
C49A C 0.3791(11) 0.959(3) 0.694(3) 0.093(3) Uani 0.319(7) 1 d PD A 2
H49D H 0.392 0.8982 0.6697 0.139 Uiso 0.319(7) 1 calc PR A 2
H49E H 0.3526 0.9956 0.6653 0.139 Uiso 0.319(7) 1 calc PR A 2
H49F H 0.3616 0.9386 0.7375 0.139 Uiso 0.319(7) 1 calc PR A 2
C50A C 0.4148(5) 1.1105(18) 0.7423(19) 0.108(4) Uani 0.319(7) 1 d PD A 2
H50C H 0.4118 1.0961 0.7923 0.13 Uiso 0.319(7) 1 calc PR A 2
H50D H 0.3794 1.1393 0.7267 0.13 Uiso 0.319(7) 1 calc PR A 2
C51A C 0.4580(8) 1.1853(11) 0.731(2) 0.108(4) Uani 0.319(7) 1 d PD A 2
H51C H 0.4493 1.2512 0.7536 0.13 Uiso 0.319(7) 1 calc PR A 2
H51D H 0.4645 1.197 0.6812 0.13 Uiso 0.319(7) 1 calc PR A 2
C52A C 0.5523(10) 1.199(3) 0.756(2) 0.093(3) Uani 0.319(7) 1 d PD A 2
H52D H 0.585 1.1683 0.7771 0.139 Uiso 0.319(7) 1 calc PR A 2
H52E H 0.5446 1.2645 0.7786 0.139 Uiso 0.319(7) 1 calc PR A 2
H52F H 0.5586 1.2098 0.7069 0.139 Uiso 0.319(7) 1 calc PR A 2
C39 C 0.5959(6) 1.2365(12) 0.4447(13) 0.134(7) Uani 1 1 d . . .
H39A H 0.5803 1.1699 0.4565 0.2 Uiso 1 1 calc R . .
H39B H 0.5831 1.2571 0.3988 0.2 Uiso 1 1 calc R . .
H39C H 0.5842 1.2872 0.4789 0.2 Uiso 1 1 calc R . .
C40 C 0.6771(7) 1.1514(12) 0.3880(6) 0.097(5) Uani 1 1 d . . .
H40A H 0.6615 1.0838 0.3972 0.146 Uiso 1 1 calc R . .
H40B H 0.7171 1.1474 0.3897 0.146 Uiso 1 1 calc R . .
H40C H 0.6656 1.1746 0.3422 0.146 Uiso 1 1 calc R . .
C38 C 0.6771(9) 1.3164(14) 0.3987(9) 0.215(15) Uani 1 1 d . . .
H38A H 0.7171 1.3132 0.396 0.322 Uiso 1 1 calc R . .
H38B H 0.666 1.3821 0.4184 0.322 Uiso 1 1 calc RD . .
H38C H 0.6615 1.3093 0.3523 0.322 Uiso 1 1 calc R . .
C34 C 0.6991(12) 1.3812(11) 0.5857(9) 0.203(15) Uani 1 1 d . . .
H34A H 0.6855 1.413 0.5432 0.304 Uiso 1 1 calc RD . .
H34B H 0.7389 1.3727 0.5827 0.304 Uiso 1 1 calc R . .
H34C H 0.6902 1.4249 0.6253 0.304 Uiso 1 1 calc R . .
C35 C 0.6870(11) 1.2434(13) 0.6567(9) 0.141(8) Uani 1 1 d . . .
H35A H 0.674 1.1731 0.6623 0.212 Uiso 1 1 calc R . .
H35B H 0.6707 1.2865 0.6926 0.212 Uiso 1 1 calc R . .
H35C H 0.727 1.2449 0.6608 0.212 Uiso 1 1 calc R . .
C36 C 0.6038(12) 1.2798(15) 0.6089(12) 0.199(15) Uani 1 1 d . . .
H36A H 0.5852 1.3064 0.5679 0.299 Uiso 1 1 calc R . .
H36B H 0.5956 1.3238 0.6486 0.299 Uiso 1 1 calc R . .
H36C H 0.5909 1.2104 0.6185 0.299 Uiso 1 1 calc R . .

loop_
_atom_site_aniso_label
_atom_site_aniso_U_11
_atom_site_aniso_U_22
_atom_site_aniso_U_33
_atom_site_aniso_U_23
_atom_site_aniso_U_13
_atom_site_aniso_U_12
C1 0.044(5) 0.027(4) 0.047(5) 0.005(5) -0.005(4) -0.007(3)
C2 0.053(6) 0.041(5) 0.040(5) 0.003(4) -0.018(4) -0.002(4)
C3 0.063(7) 0.074(7) 0.062(6) 0.000(5) -0.024(6) -0.023(6)
C4 0.054(7) 0.132(12) 0.076(9) 0.017(8) -0.031(6) -0.029(8)
C5 0.026(5) 0.125(12) 0.115(12) 0.041(9) -0.007(6) -0.008(6)
C6 0.039(5) 0.044(5) 0.079(7) 0.026(4) -0.005(4) -0.010(4)
C7 0.062(3) 0.053(3) 0.053(3) 0.006(2) 0.000(2) -0.010(2)
C8 0.102(4) 0.092(3) 0.074(3) -0.001(3) -0.004(3) -0.008(3)
C9 0.102(4) 0.092(3) 0.074(3) -0.001(3) -0.004(3) -0.008(3)
C10 0.062(3) 0.053(3) 0.053(3) 0.006(2) 0.000(2) -0.010(2)
C11 0.102(4) 0.092(3) 0.074(3) -0.001(3) -0.004(3) -0.008(3)
C12 0.102(4) 0.092(3) 0.074(3) -0.001(3) -0.004(3) -0.008(3)
C13 0.037(5) 0.023(4) 0.050(5) 0.000(3) 0.009(4) 0.007(3)
C14 0.065(6) 0.024(4) 0.086(7) 0.002(6) 0.026(6) -0.002(4)
C15 0.081(9) 0.032(5) 0.113(11) -0.022(6) 0.030(7) -0.012(5)
C16 0.077(9) 0.057(7) 0.129(13) 0.022(8) -0.009(8) 0.018(7)
C17 0.084(9) 0.044(6) 0.091(9) 0.024(6) -0.024(7) -0.002(6)
C18 0.043(5) 0.041(5) 0.073(7) 0.029(5) 0.000(5) 0.005(4)
C19 0.062(3) 0.053(3) 0.053(3) 0.006(2) 0.000(2) -0.010(2)
C20 0.102(4) 0.092(3) 0.074(3) -0.001(3) -0.004(3) -0.008(3)
C21 0.102(4) 0.092(3) 0.074(3) -0.001(3) -0.004(3) -0.008(3)
C22 0.062(3) 0.053(3) 0.053(3) 0.006(2) 0.000(2) -0.010(2)
C23 0.102(4) 0.092(3) 0.074(3) -0.001(3) -0.004(3) -0.008(3)
C24 0.102(4) 0.092(3) 0.074(3) -0.001(3) -0.004(3) -0.008(3)
C25 0.044(5) 0.036(4) 0.047(5) -0.013(4) -0.002(4) -0.006(4)
C26 0.049(5) 0.049(5) 0.041(5) -0.009(4) -0.014(4) 0.009(4)
C27 0.060(6) 0.045(5) 0.052(6) -0.021(4) -0.002(5) 0.003(4)
C28 0.049(6) 0.049(5) 0.066(6) -0.017(5) -0.005(5) -0.012(5)
C29 0.044(5) 0.026(4) 0.044(5) 0.003(3) 0.004(4) -0.003(4)
C30 0.047(6) 0.034(5) 0.071(7) 0.012(4) -0.007(5) 0.006(4)
C31 0.063(6) 0.023(4) 0.066(6) 0.008(4) 0.009(5) -0.008(4)
C32 0.051(6) 0.039(5) 0.038(5) 0.008(4) -0.004(4) 0.000(4)
C33 0.29(3) 0.047(7) 0.037(6) -0.013(5) 0.037(10) -0.055(11)
C37 0.085(8) 0.053(6) 0.083(7) 0.011(7) -0.030(8) 0.008(6)
C41 0.049(5) 0.043(5) 0.028(4) 0.005(3) 0.000(4) -0.013(4)
C42 0.031(5) 0.062(6) 0.038(5) -0.005(4) 0.005(3) 0.003(4)
C43 0.059(7) 0.049(5) 0.046(5) 0.002(4) 0.002(5) -0.008(5)
C44 0.047(6) 0.033(4) 0.056(6) -0.010(4) 0.007(4) -0.001(4)
N1 0.029(3) 0.032(3) 0.031(3) 0.002(3) 0.003(3) -0.004(3)
N2 0.044(4) 0.030(3) 0.020(3) -0.002(2) 0.007(3) -0.008(3)
P1 0.0323(10) 0.0242(10) 0.0390(12) -0.0063(8) 0.0034(8) 0.0011(8)
P2 0.0332(9) 0.0232(8) 0.0357(10) -0.0036(9) -0.0001(10) -0.0014(7)
P3 0.0503(14) 0.0326(11) 0.0401(12) 0.0014(9) 0.0034(10) 0.0002(10)
Cl1 0.0491(12) 0.0374(10) 0.0453(11) -0.0133(8) 0.0126(9) 0.0026(9)
W1 0.03121(14) 0.02167(14) 0.02841(14) -0.00198(12) 0.00101(17) 0.00044(12)
W2 0.03506(15) 0.02972(17) 0.03318(15) -0.00451(13) 0.00305(17) -0.00093(13)
O1 0.075(5) 0.064(4) 0.051(4) 0.013(3) -0.018(4) -0.014(4)
O2 0.060(4) 0.029(3) 0.080(5) 0.009(3) 0.005(3) -0.007(3)
O3 0.099(6) 0.084(6) 0.080(7) -0.019(5) -0.042(6) -0.014(5)
O4 0.053(4) 0.059(4) 0.077(5) -0.027(4) 0.020(4) 0.004(3)
Li1 0.17(3) 0.12(2) 0.091(18) -0.038(15) -0.06(2) 0.01(2)
O5 0.054(3) 0.064(4) 0.068(3) -0.003(2) 0.007(2) -0.013(2)
O6 0.054(3) 0.064(4) 0.068(3) -0.003(2) 0.007(2) -0.013(2)
C45 0.072(5) 0.107(8) 0.100(8) 0.007(5) -0.025(5) -0.033(5)
C46 0.144(11) 0.079(6) 0.101(9) -0.039(5) 0.030(7) -0.004(6)
C47 0.144(11) 0.079(6) 0.101(9) -0.039(5) 0.030(7) -0.004(6)
C48 0.072(5) 0.107(8) 0.100(8) 0.007(5) -0.025(5) -0.033(5)
O7 0.054(3) 0.064(4) 0.068(3) -0.003(2) 0.007(2) -0.013(2)
O8 0.054(3) 0.064(4) 0.068(3) -0.003(2) 0.007(2) -0.013(2)
C49 0.072(5) 0.107(8) 0.100(8) 0.007(5) -0.025(5) -0.033(5)
C50 0.144(11) 0.079(6) 0.101(9) -0.039(5) 0.030(7) -0.004(6)
C51 0.144(11) 0.079(6) 0.101(9) -0.039(5) 0.030(7) -0.004(6)
C52 0.072(5) 0.107(8) 0.100(8) 0.007(5) -0.025(5) -0.033(5)
O5A 0.054(3) 0.064(4) 0.068(3) -0.003(2) 0.007(2) -0.013(2)
O6A 0.054(3) 0.064(4) 0.068(3) -0.003(2) 0.007(2) -0.013(2)
C45A 0.072(5) 0.107(8) 0.100(8) 0.007(5) -0.025(5) -0.033(5)
C46A 0.144(11) 0.079(6) 0.101(9) -0.039(5) 0.030(7) -0.004(6)
C47A 0.144(11) 0.079(6) 0.101(9) -0.039(5) 0.030(7) -0.004(6)
C48A 0.072(5) 0.107(8) 0.100(8) 0.007(5) -0.025(5) -0.033(5)
O7A 0.054(3) 0.064(4) 0.068(3) -0.003(2) 0.007(2) -0.013(2)
O8A 0.054(3) 0.064(4) 0.068(3) -0.003(2) 0.007(2) -0.013(2)
C49A 0.072(5) 0.107(8) 0.100(8) 0.007(5) -0.025(5) -0.033(5)
C50A 0.144(11) 0.079(6) 0.101(9) -0.039(5) 0.030(7) -0.004(6)
C51A 0.144(11) 0.079(6) 0.101(9) -0.039(5) 0.030(7) -0.004(6)
C52A 0.072(5) 0.107(8) 0.100(8) 0.007(5) -0.025(5) -0.033(5)
C39 0.070(9) 0.111(12) 0.22(2) 0.020(15) -0.056(13) 0.010(8)
C40 0.134(14) 0.109(12) 0.048(7) 0.023(7) 0.003(8) -0.019(10)
C38 0.132(19) 0.142(18) 0.37(4) 0.18(2) 0.07(2) 0.035(15)
C34 0.41(4) 0.045(8) 0.158(18) -0.036(9) 0.11(2) -0.085(16)
C35 0.25(3) 0.082(10) 0.095(13) -0.050(10) 0.003(14) -0.023(15)
C36 0.29(3) 0.099(13) 0.21(2) 0.004(14) 0.20(3) 0.040(17)

loop_
_atom_type_symbol
_atom_type_description
_atom_type_scat_dispersion_real
_atom_type_scat_dispersion_imag
_atom_type_scat_source
C C 0.0033 0.0016 'International Tables Vol C Tables 4.2.6.8 and 6.1.1.4'
H H 0 0 'International Tables Vol C Tables 4.2.6.8 and 6.1.1.4'
N N 0.0061 0.0033 'International Tables Vol C Tables 4.2.6.8 and 6.1.1.4'
P P 0.1023 0.0942 'International Tables Vol C Tables 4.2.6.8 and 6.1.1.4'
Cl Cl 0.1484 0.1585 'International Tables Vol C Tables 4.2.6.8 and 6.1.1.4'
W W -0.849 6.8722 'International Tables Vol C Tables 4.2.6.8 and 6.1.1.4'
O O 0.0106 0.006 'International Tables Vol C Tables 4.2.6.8 and 6.1.1.4'
Li Li -0.0003 0.0001 'International Tables Vol C Tables 4.2.6.8 and 6.1.1.4'

loop_
_geom_angle_atom_site_label_1
_geom_angle_atom_site_label_2
_geom_angle_atom_site_label_3
_geom_angle
N1 C1 C2 121.7(8)
N1 C1 C6 119.0(8)
C2 C1 C6 119.2(8)
C3 C2 C1 118.8(10)
C3 C2 C7 117.4(9)
C1 C2 C7 123.8(8)
C4 C3 C2 121.8(11)
C4 C3 H3 119.1
C2 C3 H3 119.1
C3 C4 C5 119.7(10)
C3 C4 H4 120.2
C5 C4 H4 120.2
C4 C5 C6 120.8(11)
C4 C5 H5 119.6
C6 C5 H5 119.6
C5 C6 C1 119.6(11)
C5 C6 C10 120.5(10)
C1 C6 C10 119.9(9)
C2 C7 C8 110.9(10)
C2 C7 C9 113.1(10)
C8 C7 C9 111.8(10)
C2 C7 H7 106.8
C8 C7 H7 106.8
C9 C7 H7 106.8
C7 C8 H8A 109.5
C7 C8 H8B 109.5
H8A C8 H8B 109.5
C7 C8 H8C 109.5
H8A C8 H8C 109.5
H8B C8 H8C 109.5
C7 C9 H9A 109.5
C7 C9 H9B 109.5
H9A C9 H9B 109.5
C7 C9 H9C 109.5
H9A C9 H9C 109.5
H9B C9 H9C 109.5
C11 C10 C12 111.2(11)
C11 C10 C6 112.5(10)
C12 C10 C6 115.2(9)
C11 C10 H10 105.7
C12 C10 H10 105.7
C6 C10 H10 105.7
C10 C11 H11A 109.5
C10 C11 H11B 109.5
H11A C11 H11B 109.5
C10 C11 H11C 109.5
H11A C11 H11C 109.5
H11B C11 H11C 109.5
C10 C12 H12A 109.5
C10 C12 H12B 109.5
H12A C12 H12B 109.5
C10 C12 H12C 109.5
H12A C12 H12C 109.5
H12B C12 H12C 109.5
N2 C13 C14 122.4(9)
N2 C13 C18 116.4(7)
C14 C13 C18 121.1(9)
C13 C14 C15 117.6(13)
C13 C14 C19 120.8(9)
C15 C14 C19 121.7(11)
C16 C15 C14 121.5(12)
C16 C15 H15 119.3
C14 C15 H15 119.3
C15 C16 C17 122.4(11)
C15 C16 H16 118.8
C17 C16 H16 118.8
C18 C17 C16 117.2(12)
C18 C17 H17 121.4
C16 C17 H17 121.4
C17 C18 C13 119.6(10)
C17 C18 C22 118.4(10)
C13 C18 C22 121.7(8)
C14 C19 C20 110.3(9)
C14 C19 C21 112.9(10)
C20 C19 C21 113.6(10)
C14 C19 H19 106.5
C20 C19 H19 106.5
C21 C19 H19 106.5
C19 C20 H20A 109.5
C19 C20 H20B 109.5
H20A C20 H20B 109.5
C19 C20 H20C 109.5
H20A C20 H20C 109.5
H20B C20 H20C 109.5
C19 C21 H21A 109.5
C19 C21 H21B 109.5
H21A C21 H21B 109.5
C19 C21 H21C 109.5
H21A C21 H21C 109.5
H21B C21 H21C 109.5
C18 C22 C23 111.1(10)
C18 C22 C24 114.8(9)
C23 C22 C24 108.2(10)
C18 C22 H22 107.5
C23 C22 H22 107.5
C24 C22 H22 107.5
C22 C23 H23A 109.5
C22 C23 H23B 109.5
H23A C23 H23B 109.5
C22 C23 H23C 109.5
H23A C23 H23C 109.5
H23B C23 H23C 109.5
C22 C24 H24A 109.5
C22 C24 H24B 109.5
H24A C24 H24B 109.5
C22 C24 H24C 109.5
H24A C24 H24C 109.5
H24B C24 H24C 109.5
C28 C25 C26 108.6(8)
C28 C25 C27 110.6(7)
C26 C25 C27 108.7(7)
C28 C25 P2 111.2(6)
C26 C25 P2 107.5(6)
C27 C25 P2 110.2(6)
C25 C26 H26A 109.5
C25 C26 H26B 109.5
H26A C26 H26B 109.5
C25 C26 H26C 109.5
H26A C26 H26C 109.5
H26B C26 H26C 109.5
C25 C27 H27A 109.5
C25 C27 H27B 109.5
H27A C27 H27B 109.5
C25 C27 H27C 109.5
H27A C27 H27C 109.5
H27B C27 H27C 109.5
C25 C28 H28A 109.5
C25 C28 H28B 109.5
H28A C28 H28B 109.5
C25 C28 H28C 109.5
H28A C28 H28C 109.5
H28B C28 H28C 109.5
C32 C29 C30 108.5(8)
C32 C29 C31 107.2(7)
C30 C29 C31 109.4(7)
C32 C29 P2 106.4(5)
C30 C29 P2 108.4(6)
C31 C29 P2 116.6(6)
C29 C30 H30A 109.5
C29 C30 H30B 109.5
H30A C30 H30B 109.5
C29 C30 H30C 109.5
H30A C30 H30C 109.5
H30B C30 H30C 109.5
C29 C31 H31A 109.5
C29 C31 H31B 109.5
H31A C31 H31B 109.5
C29 C31 H31C 109.5
H31A C31 H31C 109.5
H31B C31 H31C 109.5
C29 C32 H32A 109.5
C29 C32 H32B 109.5
H32A C32 H32B 109.5
C29 C32 H32C 109.5
H32A C32 H32C 109.5
H32B C32 H32C 109.5
C35 C33 C34 107.3(16)
C35 C33 C36 97.2(16)
C34 C33 C36 115.6(18)
C35 C33 P3 111.9(12)
C34 C33 P3 117.5(11)
C36 C33 P3 105.6(12)
C39 C37 C38 106.8(13)
C39 C37 C40 111.3(14)
C38 C37 C40 88.3(13)
C39 C37 P3 113.0(14)
C38 C37 P3 129.8(11)
C40 C37 P3 103.8(8)
O1 C41 W2 172.4(8)
O2 C42 W2 177.9(8)
O3 C43 W2 172.2(9)
O4 C44 W2 175.8(9)
W2 C44 Li1 157.7(5)
C1 N1 W1 157.5(5)
C13 N2 W1 173.7(6)
P2 P1 W1 68.54(8)
P2 P1 W2 130.72(10)
W1 P1 W2 159.17(9)
C29 P2 C25 112.1(4)
C29 P2 P1 121.2(3)
C25 P2 P1 113.1(3)
C29 P2 W1 117.4(3)
C25 P2 W1 122.7(3)
P1 P2 W1 61.91(7)
C37 P3 C33 108.2(7)
C37 P3 W2 118.0(4)
C33 P3 W2 116.9(4)
N1 W1 N2 110.3(3)
N1 W1 Cl1 104.2(2)
N2 W1 Cl1 100.22(19)
N1 W1 P1 111.7(2)
N2 W1 P1 100.4(2)
Cl1 W1 P1 128.51(7)
N1 W1 P2 105.0(2)
N2 W1 P2 140.8(2)
Cl1 W1 P2 86.76(7)
P1 W1 P2 49.56(6)
C44 W2 C42 89.0(4)
C44 W2 C43 86.6(5)
C42 W2 C43 83.7(4)
C44 W2 C41 89.6(4)
C42 W2 C41 87.5(3)
C43 W2 C41 170.5(4)
C44 W2 P1 178.1(3)
C42 W2 P1 89.3(2)
C43 W2 P1 93.8(3)
C41 W2 P1 89.7(3)
C44 W2 P3 95.8(3)
C42 W2 P3 175.0(3)
C43 W2 P3 94.8(3)
C41 W2 P3 94.2(2)
P1 W2 P3 86.03(7)
C44 O4 Li1 149.2(8)
O4 Li1 O8 101.8(6)
O4 Li1 O5A 112.7(6)
O8 Li1 O5A 140.4(6)
O4 Li1 O6 124.9(7)
O8 Li1 O6 96.3(6)
O5A Li1 O6 48.2(3)
O4 Li1 O7A 128.2(10)
O8 Li1 O7A 81.5(7)
O5A Li1 O7A 91.4(8)
O6 Li1 O7A 105.7(9)
O4 Li1 O5 100.0(6)
O8 Li1 O5 157.6(6)
O5A Li1 O5 27.0(4)
O6 Li1 O5 75.10(8)
O7A Li1 O5 81.1(8)
O4 Li1 O6A 126.5(10)
O8 Li1 O6A 68.9(6)
O5A Li1 O6A 75.06(9)
O6 Li1 O6A 27.5(4)
O7A Li1 O6A 103.2(11)
O5 Li1 O6A 101.6(3)
O4 Li1 O7 123.1(7)
O8 Li1 O7 76.1(3)
O5A Li1 O7 99.2(8)
O6 Li1 O7 111.7(6)
O7A Li1 O7 7.9(6)
O5 Li1 O7 87.7(6)
O6A Li1 O7 106.2(8)
O4 Li1 O8A 94.6(7)
O8 Li1 O8A 17.6(6)
O5A Li1 O8A 152.5(8)
O6 Li1 O8A 113.3(8)
O7A Li1 O8A 73.2(5)
O5 Li1 O8A 154.2(7)
O6A Li1 O8A 86.2(8)
O7 Li1 O8A 66.5(5)
O4 Li1 C44 12.6(3)
O8 Li1 C44 108.8(5)
O5A Li1 C44 102.3(5)
O6 Li1 C44 112.8(5)
O7A Li1 C44 138.4(10)
O5 Li1 C44 93.6(4)
O6A Li1 C44 118.2(8)
O7 Li1 C44 134.2(6)
O8A Li1 C44 104.3(6)
C45 O5 C46 112.3(2)
C45 O5 Li1 113.7(8)
C46 O5 Li1 107.0(5)
C48 O6 C47 112.5(2)
C48 O6 Li1 126.2(7)
C47 O6 Li1 111.3(5)
O5 C45 H45A 109.5
O5 C45 H45B 109.5
H45A C45 H45B 109.5
O5 C45 H45C 109.5
H45A C45 H45C 109.5
H45B C45 H45C 109.5
O5 C46 C47 106.6(2)
O5 C46 H46A 110.4
C47 C46 H46A 110.4
O5 C46 H46B 110.4
C47 C46 H46B 110.4
H46A C46 H46B 108.6
O6 C47 C46 107.0(2)
O6 C47 H47A 110.3
C46 C47 H47A 110.3
O6 C47 H47B 110.3
C46 C47 H47B 110.3
H47A C47 H47B 108.6
O6 C48 H48A 109.5
O6 C48 H48B 109.5
H48A C48 H48B 109.5
O6 C48 H48C 109.5
H48A C48 H48C 109.5
H48B C48 H48C 109.5
C50 O7 C49 115.9(11)
C50 O7 Li1 106.3(5)
C49 O7 Li1 121.1(13)
C52 O8 C51 98.0(7)
C52 O8 Li1 123.4(11)
C51 O8 Li1 106.0(7)
O7 C49 H49A 109.5
O7 C49 H49B 109.5
H49A C49 H49B 109.5
O7 C49 H49C 109.5
H49A C49 H49C 109.5
H49B C49 H49C 109.5
O7 C50 C51 110.6(9)
O7 C50 H50A 109.5
C51 C50 H50A 109.5
O7 C50 H50B 109.5
C51 C50 H50B 109.5
H50A C50 H50B 108.1
C50 C51 O8 93.9(7)
C50 C51 H51A 112.9
O8 C51 H51A 112.9
C50 C51 H51B 112.9
O8 C51 H51B 112.9
H51A C51 H51B 110.4
O8 C52 H52A 109.5
O8 C52 H52B 109.5
H52A C52 H52B 109.5
O8 C52 H52C 109.5
H52A C52 H52C 109.5
H52B C52 H52C 109.5
C45A O5A C46A 112.3(2)
C45A O5A Li1 109.9(17)
C46A O5A Li1 111.8(8)
C48A O6A C47A 112.5(2)
C48A O6A Li1 120.4(19)
C47A O6A Li1 106.4(8)
O5A C45A H45D 109.5
O5A C45A H45E 109.5
H45D C45A H45E 109.5
O5A C45A H45F 109.5
H45D C45A H45F 109.5
H45E C45A H45F 109.5
O5A C46A C47A 106.4(2)
O5A C46A H46C 110.4
C47A C46A H46C 110.4
O5A C46A H46D 110.4
C47A C46A H46D 110.4
H46C C46A H46D 108.6
O6A C47A C46A 106.9(2)
O6A C47A H47C 110.3
C46A C47A H47C 110.3
O6A C47A H47D 110.3
C46A C47A H47D 110.3
H47C C47A H47D 108.6
O6A C48A H48D 109.5
O6A C48A H48E 109.5
H48D C48A H48E 109.5
O6A C48A H48F 109.5
H48D C48A H48F 109.5
H48E C48A H48F 109.5
C50A O7A C49A 118.2(17)
C50A O7A Li1 114.1(8)
C49A O7A Li1 126.8(14)
C52A O8A C51A 106.1(18)
C52A O8A Li1 114(2)
C51A O8A Li1 100.2(12)
O7A C49A H49D 109.5
O7A C49A H49E 109.5
H49D C49A H49E 109.5
O7A C49A H49F 109.5
H49D C49A H49F 109.5
H49E C49A H49F 109.5
O7A C50A C51A 112.1(15)
O7A C50A H50C 109.2
C51A C50A H50C 109.2
O7A C50A H50D 109.2
C51A C50A H50D 109.2
H50C C50A H50D 107.9
C50A C51A O8A 101.2(16)
C50A C51A H51C 111.5
O8A C51A H51C 111.5
C50A C51A H51D 111.5
O8A C51A H51D 111.5
H51C C51A H51D 109.3
O8A C52A H52D 109.5
O8A C52A H52E 109.5
H52D C52A H52E 109.5
O8A C52A H52F 109.5
H52D C52A H52F 109.5
H52E C52A H52F 109.5
C37 C39 H39A 109.5
C37 C39 H39B 109.5
H39A C39 H39B 109.5
C37 C39 H39C 109.5
H39A C39 H39C 109.5
H39B C39 H39C 109.5
C37 C40 H40A 109.5
C37 C40 H40B 109.5
H40A C40 H40B 109.5
C37 C40 H40C 109.5
H40A C40 H40C 109.5
H40B C40 H40C 109.5
C37 C38 H38A 109.5
C37 C38 H38B 109.5
H38A C38 H38B 109.5
C37 C38 H38C 109.5
H38A C38 H38C 109.5
H38B C38 H38C 109.5
C33 C34 H34A 109.5
C33 C34 H34B 109.5
H34A C34 H34B 109.5
C33 C34 H34C 109.5
H34A C34 H34C 109.5
H34B C34 H34C 109.5
C33 C35 H35A 109.5
C33 C35 H35B 109.5
H35A C35 H35B 109.5
C33 C35 H35C 109.5
H35A C35 H35C 109.5
H35B C35 H35C 109.5
C33 C36 H36A 109.5
C33 C36 H36B 109.5
H36A C36 H36B 109.5
C33 C36 H36C 109.5
H36A C36 H36C 109.5
H36B C36 H36C 109.5

loop_
_geom_bond_atom_site_label_1
_geom_bond_atom_site_label_2
_geom_bond_distance
C1 N1 1.378(11)
C1 C2 1.415(13)
C1 C6 1.431(13)
C2 C3 1.409(13)
C2 C7 1.513(15)
C3 C4 1.375(19)
C3 H3 0.95
C4 C5 1.40(2)
C4 H4 0.95
C5 C6 1.396(16)
C5 H5 0.95
C6 C10 1.508(15)
C7 C8 1.517(17)
C7 C9 1.524(18)
C7 H7 1
C8 H8A 0.98
C8 H8B 0.98
C8 H8C 0.98
C9 H9A 0.98
C9 H9B 0.98
C9 H9C 0.98
C10 C11 1.483(16)
C10 C12 1.496(16)
C10 H10 1
C11 H11A 0.98
C11 H11B 0.98
C11 H11C 0.98
C12 H12A 0.98
C12 H12B 0.98
C12 H12C 0.98
C13 N2 1.366(10)
C13 C14 1.371(15)
C13 C18 1.459(14)
C14 C15 1.427(15)
C14 C19 1.441(17)
C15 C16 1.340(18)
C15 H15 0.95
C16 C17 1.428(19)
C16 H16 0.95
C17 C18 1.383(13)
C17 H17 0.95
C18 C22 1.506(15)
C19 C20 1.501(18)
C19 C21 1.574(17)
C19 H19 1
C20 H20A 0.98
C20 H20B 0.98
C20 H20C 0.98
C21 H21A 0.98
C21 H21B 0.98
C21 H21C 0.98
C22 C23 1.531(18)
C22 C24 1.548(16)
C22 H22 1
C23 H23A 0.98
C23 H23B 0.98
C23 H23C 0.98
C24 H24A 0.98
C24 H24B 0.98
C24 H24C 0.98
C25 C28 1.515(13)
C25 C26 1.531(13)
C25 C27 1.539(12)
C25 P2 1.897(9)
C26 H26A 0.98
C26 H26B 0.98
C26 H26C 0.98
C27 H27A 0.98
C27 H27B 0.98
C27 H27C 0.98
C28 H28A 0.98
C28 H28B 0.98
C28 H28C 0.98
C29 C32 1.509(11)
C29 C30 1.525(13)
C29 C31 1.542(12)
C29 P2 1.884(8)
C30 H30A 0.98
C30 H30B 0.98
C30 H30C 0.98
C31 H31A 0.98
C31 H31B 0.98
C31 H31C 0.98
C32 H32A 0.98
C32 H32B 0.98
C32 H32C 0.98
C33 C35 1.33(2)
C33 C34 1.512(19)
C33 C36 1.70(3)
C33 P3 1.892(12)
C37 C39 1.472(19)
C37 C38 1.53(2)
C37 C40 1.59(2)
C37 P3 1.820(13)
C41 O1 1.129(10)
C41 W2 2.038(8)
C42 O2 1.160(12)
C42 W2 1.981(11)
C43 O3 1.170(13)
C43 W2 2.013(11)
C44 O4 1.181(11)
C44 W2 1.931(9)
C44 Li1 2.762(13)
N1 W1 1.784(6)
N2 W1 1.788(7)
P1 P2 2.078(3)
P1 W1 2.409(2)
P1 W2 2.580(2)
P2 W1 2.5413(17)
P3 W2 2.585(2)
Cl1 W1 2.3836(19)
O4 Li1 1.680(12)
Li1 O8 2.038(15)
Li1 O5A 2.156(15)
Li1 O6 2.175(9)
Li1 O7A 2.20(3)
Li1 O5 2.250(11)
Li1 O6A 2.271(16)
Li1 O7 2.318(16)
Li1 O8A 2.32(2)
O5 C45 1.414(2)
O5 C46 1.427(2)
O6 C48 1.415(2)
O6 C47 1.424(2)
C45 H45A 0.98
C45 H45B 0.98
C45 H45C 0.98
C46 C47 1.454(2)
C46 H46A 0.99
C46 H46B 0.99
C47 H47A 0.99
C47 H47B 0.99
C48 H48A 0.98
C48 H48B 0.98
C48 H48C 0.98
O7 C50 1.363(16)
O7 C49 1.4204(15)
O8 C52 1.4188(15)
O8 C51 1.702(16)
C49 H49A 0.98
C49 H49B 0.98
C49 H49C 0.98
C50 C51 1.453(2)
C50 H50A 0.99
C50 H50B 0.99
C51 H51A 0.99
C51 H51B 0.99
C52 H52A 0.98
C52 H52B 0.98
C52 H52C 0.98
O5A C45A 1.414(2)
O5A C46A 1.427(2)
O6A C48A 1.415(2)
O6A C47A 1.424(2)
C45A H45D 0.98
C45A H45E 0.98
C45A H45F 0.98
C46A C47A 1.455(2)
C46A H46C 0.99
C46A H46D 0.99
C47A H47C 0.99
C47A H47D 0.99
C48A H48D 0.98
C48A H48E 0.98
C48A H48F 0.98
O7A C50A 1.33(3)
O7A C49A 1.4204(15)
O8A C52A 1.4199(15)
O8A C51A 1.53(3)
C49A H49D 0.98
C49A H49E 0.98
C49A H49F 0.98
C50A C51A 1.455(2)
C50A H50C 0.99
C50A H50D 0.99
C51A H51C 0.99
C51A H51D 0.99
C52A H52D 0.98
C52A H52E 0.98
C52A H52F 0.98
C39 H39A 0.98
C39 H39B 0.98
C39 H39C 0.98
C40 H40A 0.98
C40 H40B 0.98
C40 H40C 0.98
C38 H38A 0.98
C38 H38B 0.98
C38 H38C 0.98
C34 H34A 0.98
C34 H34B 0.98
C34 H34C 0.98
C35 H35A 0.98
C35 H35B 0.98
C35 H35C 0.98
C36 H36A 0.98
C36 H36B 0.98
C36 H36C 0.98

loop_
_geom_torsion_atom_site_label_1
_geom_torsion_atom_site_label_2
_geom_torsion_atom_site_label_3
_geom_torsion_atom_site_label_4
_geom_torsion
N1 C1 C2 C3 -178.8(8)
C6 C1 C2 C3 4.6(12)
N1 C1 C2 C7 1.1(12)
C6 C1 C2 C7 -175.5(8)
C1 C2 C3 C4 -3.9(16)
C7 C2 C3 C4 176.2(11)
C2 C3 C4 C5 1(2)
C3 C4 C5 C6 2(2)
C4 C5 C6 C1 -0.7(18)
C4 C5 C6 C10 178.1(11)
N1 C1 C6 C5 -179.1(9)
C2 C1 C6 C5 -2.4(13)
N1 C1 C6 C10 2.2(11)
C2 C1 C6 C10 178.8(7)
C3 C2 C7 C8 -66.9(13)
C1 C2 C7 C8 113.3(11)
C3 C2 C7 C9 59.7(13)
C1 C2 C7 C9 -120.1(10)
C5 C6 C10 C11 36.5(14)
C1 C6 C10 C11 -144.7(9)
C5 C6 C10 C12 -92.4(14)
C1 C6 C10 C12 86.4(12)
N2 C13 C14 C15 -177.8(9)
C18 C13 C14 C15 2.4(14)
N2 C13 C14 C19 1.4(14)
C18 C13 C14 C19 -178.4(9)
C13 C14 C15 C16 -0.2(17)
C19 C14 C15 C16 -179.5(12)
C14 C15 C16 C17 -6(2)
C15 C16 C17 C18 10(2)
C16 C17 C18 C13 -7.2(18)
C16 C17 C18 C22 178.6(11)
N2 C13 C18 C17 -178.3(10)
C14 C13 C18 C17 1.5(15)
N2 C13 C18 C22 -4.2(13)
C14 C13 C18 C22 175.6(9)
C13 C14 C19 C20 80.6(13)
C15 C14 C19 C20 -100.2(13)
C13 C14 C19 C21 -151.1(10)
C15 C14 C19 C21 28.1(15)
C17 C18 C22 C23 88.7(13)
C13 C18 C22 C23 -85.4(12)
C17 C18 C22 C24 -34.4(15)
C13 C18 C22 C24 151.5(10)
C2 C1 N1 W1 101.3(16)
C6 C1 N1 W1 -82.2(17)
C32 C29 P2 C25 -157.4(6)
C30 C29 P2 C25 86.1(7)
C31 C29 P2 C25 -37.9(8)
C32 C29 P2 P1 -19.6(7)
C30 C29 P2 P1 -136.2(5)
C31 C29 P2 P1 99.8(6)
C32 C29 P2 W1 52.5(7)
C30 C29 P2 W1 -64.0(7)
C31 C29 P2 W1 172.0(5)
C28 C25 P2 C29 71.3(7)
C26 C25 P2 C29 -169.9(6)
C27 C25 P2 C29 -51.7(8)
C28 C25 P2 P1 -70.0(7)
C26 C25 P2 P1 48.8(7)
C27 C25 P2 P1 167.0(6)
C28 C25 P2 W1 -140.4(6)
C26 C25 P2 W1 -21.6(7)
C27 C25 P2 W1 96.6(6)
W1 P1 P2 C29 106.7(3)
W2 P1 P2 C29 -63.9(4)
W1 P1 P2 C25 -115.9(3)
W2 P1 P2 C25 73.4(3)
W2 P1 P2 W1 -170.64(14)
C39 C37 P3 C33 -69.0(13)
C38 C37 P3 C33 70.7(17)
C40 C37 P3 C33 170.2(10)
C39 C37 P3 W2 66.5(12)
C38 C37 P3 W2 -153.8(13)
C40 C37 P3 W2 -54.2(10)
C35 C33 P3 C37 174.2(16)
C34 C33 P3 C37 -61(2)
C36 C33 P3 C37 69.6(11)
C35 C33 P3 W2 38(2)
C34 C33 P3 W2 162.8(17)
C36 C33 P3 W2 -66.5(12)
C1 N1 W1 N2 -7.9(16)
C1 N1 W1 Cl1 98.9(16)
C1 N1 W1 P1 -118.7(15)
C1 N1 W1 P2 -170.7(15)
P2 P1 W1 N1 -91.6(2)
W2 P1 W1 N1 68.1(3)
P2 P1 W1 N2 151.5(2)
W2 P1 W1 N2 -48.8(3)
P2 P1 W1 Cl1 39.35(12)
W2 P1 W1 Cl1 -160.9(2)
W2 P1 W1 P2 159.7(3)
C29 P2 W1 N1 -6.7(4)
C25 P2 W1 N1 -153.4(4)
P1 P2 W1 N1 105.9(2)
C29 P2 W1 N2 -160.6(4)
C25 P2 W1 N2 52.7(5)
P1 P2 W1 N2 -48.0(3)
C29 P2 W1 Cl1 97.2(3)
C25 P2 W1 Cl1 -49.5(3)
P1 P2 W1 Cl1 -150.20(10)
C29 P2 W1 P1 -112.6(3)
C25 P2 W1 P1 100.7(3)
Li1 C44 W2 C42 15.0(15)
Li1 C44 W2 C43 98.8(15)
Li1 C44 W2 C41 -72.5(15)
Li1 C44 W2 P3 -166.7(14)
P2 P1 W2 C42 13.3(3)
W1 P1 W2 C42 -141.5(4)
P2 P1 W2 C43 -70.4(3)
W1 P1 W2 C43 134.8(4)
P2 P1 W2 C41 100.8(3)
W1 P1 W2 C41 -54.0(3)
P2 P1 W2 P3 -164.95(15)
W1 P1 W2 P3 40.3(3)
C37 P3 W2 C44 -92.0(6)
C33 P3 W2 C44 39.8(9)
C37 P3 W2 C43 -4.9(6)
C33 P3 W2 C43 126.9(9)
C37 P3 W2 C41 178.0(6)
C33 P3 W2 C41 -50.3(9)
C37 P3 W2 P1 88.6(5)
C33 P3 W2 P1 -139.6(8)
C44 O4 Li1 O8 124.6(16)
C44 O4 Li1 O5A -36(2)
C44 O4 Li1 O6 18(2)
C44 O4 Li1 O7A -147.0(16)
C44 O4 Li1 O5 -60(2)
C44 O4 Li1 O6A 52(2)
C44 O4 Li1 O7 -154.3(15)
C44 O4 Li1 O8A 140.9(17)
W2 C44 Li1 O4 178(3)
O4 C44 Li1 O8 -58.3(17)
W2 C44 Li1 O8 120.1(13)
O4 C44 Li1 O5A 147(2)
W2 C44 Li1 O5A -35.0(17)
O4 C44 Li1 O6 -164(2)
W2 C44 Li1 O6 14.6(18)
O4 C44 Li1 O7A 40.2(18)
W2 C44 Li1 O7A -141.4(13)
O4 C44 Li1 O5 121(2)
W2 C44 Li1 O5 -60.8(16)
O4 C44 Li1 O6A -134(2)
W2 C44 Li1 O6A 44.5(17)
O4 C44 Li1 O7 30.5(17)
W2 C44 Li1 O7 -151.2(12)
O4 C44 Li1 O8A -40.5(18)
W2 C44 Li1 O8A 137.9(14)
O4 Li1 O5 C45 -21.5(8)
O8 Li1 O5 C45 145.3(18)
O5A Li1 O5 C45 -142.6(14)
O6 Li1 O5 C45 -145.1(6)
O7A Li1 O5 C45 106.0(11)
O6A Li1 O5 C45 -152.2(8)
O7 Li1 O5 C45 101.7(7)
O8A Li1 O5 C45 102.0(18)
C44 Li1 O5 C45 -32.5(6)
O4 Li1 O5 C46 103.1(7)
O8 Li1 O5 C46 -90(2)
O5A Li1 O5 C46 -18.0(13)
O6 Li1 O5 C46 -20.5(7)
O7A Li1 O5 C46 -129.4(11)
O6A Li1 O5 C46 -27.7(9)
O7 Li1 O5 C46 -133.7(8)
O8A Li1 O5 C46 -133.4(19)
C44 Li1 O5 C46 92.1(6)
O4 Li1 O6 C48 112.5(12)
O8 Li1 O6 C48 3.3(12)
O5A Li1 O6 C48 -157.1(14)
O7A Li1 O6 C48 -79.5(14)
O5 Li1 O6 C48 -155.6(11)
O6A Li1 O6 C48 9.1(16)
O7 Li1 O6 C48 -74.2(13)
O8A Li1 O6 C48 -1.5(14)
C44 Li1 O6 C48 116.7(11)
O4 Li1 O6 C47 -105.0(13)
O8 Li1 O6 C47 145.9(7)
O5A Li1 O6 C47 -14.6(10)
O7A Li1 O6 C47 63.0(9)
O5 Li1 O6 C47 -13.1(7)
O6A Li1 O6 C47 151.6(15)
O7 Li1 O6 C47 68.3(7)
O8A Li1 O6 C47 141.1(8)
C44 Li1 O6 C47 -100.7(10)
C45 O5 C46 C47 175.9(10)
Li1 O5 C46 C47 50.5(6)
C48 O6 C47 C46 -167.6(12)
Li1 O6 C47 C46 44.4(7)
O5 C46 C47 O6 -64.0(4)
O4 Li1 O7 C50 -97.7(13)
O8 Li1 O7 C50 -2.5(10)
O5A Li1 O7 C50 137.4(10)
O6 Li1 O7 C50 88.9(10)
O7A Li1 O7 C50 129(9)
O5 Li1 O7 C50 161.8(10)
O6A Li1 O7 C50 60.4(11)
O8A Li1 O7 C50 -18.0(11)
C44 Li1 O7 C50 -105.3(13)
O4 Li1 O7 C49 127.4(16)
O8 Li1 O7 C49 -137.4(15)
O5A Li1 O7 C49 2.4(15)
O6 Li1 O7 C49 -46.1(15)
O7A Li1 O7 C49 -5(8)
O5 Li1 O7 C49 26.9(15)
O6A Li1 O7 C49 -74.6(15)
O8A Li1 O7 C49 -153.0(17)
C44 Li1 O7 C49 119.8(16)
O4 Li1 O8 C52 -22.7(12)
O5A Li1 O8 C52 128.1(14)
O6 Li1 O8 C52 105.0(10)
O7A Li1 O8 C52 -150.1(12)
O5 Li1 O8 C52 170.7(16)
O6A Li1 O8 C52 102.1(11)
O7 Li1 O8 C52 -144.2(10)
O8A Li1 O8 C52 -90(2)
C44 Li1 O8 C52 -11.7(11)
O4 Li1 O8 C51 88.6(9)
O5A Li1 O8 C51 -120.6(14)
O6 Li1 O8 C51 -143.7(8)
O7A Li1 O8 C51 -38.8(11)
O5 Li1 O8 C51 -78.0(19)
O6A Li1 O8 C51 -146.6(9)
O7 Li1 O8 C51 -32.8(8)
O8A Li1 O8 C51 21.6(18)
C44 Li1 O8 C51 99.6(8)
C49 O7 C50 C51 -176.4(19)
Li1 O7 C50 C51 45.9(12)
O7 C50 C51 O8 -70.5(8)
C52 O8 C51 C50 -168.0(14)
Li1 O8 C51 C50 63.7(9)
O4 Li1 O5A C45A -15.9(15)
O8 Li1 O5A C45A -164.6(15)
O6 Li1 O5A C45A -133.1(15)
O7A Li1 O5A C45A 117.1(16)
O5 Li1 O5A C45A 50.1(14)
O6A Li1 O5A C45A -139.6(12)
O7 Li1 O5A C45A 116.0(13)
O8A Li1 O5A C45A 172(2)
C44 Li1 O5A C45A -23.3(13)
O4 Li1 O5A C46A 109.6(12)
O8 Li1 O5A C46A -39.2(18)
O6 Li1 O5A C46A -7.6(11)
O7A Li1 O5A C46A -117.5(15)
O5 Li1 O5A C46A 175.6(18)
O6A Li1 O5A C46A -14.2(12)
O7 Li1 O5A C46A -118.6(13)
O8A Li1 O5A C46A -63(2)
C44 Li1 O5A C46A 102.1(11)
O4 Li1 O6A C48A 103.6(17)
O8 Li1 O6A C48A 14.3(15)
O5A Li1 O6A C48A -149.0(16)
O6 Li1 O6A C48A -160(2)
O7A Li1 O6A C48A -61.1(16)
O5 Li1 O6A C48A -144.5(15)
O7 Li1 O6A C48A -53.5(16)
O8A Li1 O6A C48A 10.7(16)
C44 Li1 O6A C48A 114.9(16)
O4 Li1 O6A C47A -127.0(13)
O8 Li1 O6A C47A 143.6(12)
O5A Li1 O6A C47A -19.6(11)
O6 Li1 O6A C47A -30.2(13)
O7A Li1 O6A C47A 68.3(12)
O5 Li1 O6A C47A -15.1(13)
O7 Li1 O6A C47A 75.9(12)
O8A Li1 O6A C47A 140.1(12)
C44 Li1 O6A C47A -115.7(12)
C45A O5A C46A C47A 170(2)
Li1 O5A C46A C47A 45.5(10)
C48A O6A C47A C46A -176(2)
Li1 O6A C47A C46A 50.0(9)
O5A C46A C47A O6A -64.4(4)
O4 Li1 O7A C50A -79(3)
O8 Li1 O7A C50A 20(2)
O5A Li1 O7A C50A 160(2)
O6 Li1 O7A C50A 114(2)
O5 Li1 O7A C50A -175(2)
O6A Li1 O7A C50A 85(2)
O7 Li1 O7A C50A -27(7)
O8A Li1 O7A C50A 4(2)
C44 Li1 O7A C50A -89(3)
O4 Li1 O7A C49A 113(4)
O8 Li1 O7A C49A -149(4)
O5A Li1 O7A C49A -8(4)
O6 Li1 O7A C49A -54(4)
O5 Li1 O7A C49A 17(4)
O6A Li1 O7A C49A -83(4)
O7 Li1 O7A C49A 165(11)
O8A Li1 O7A C49A -164(4)
C44 Li1 O7A C49A 103(4)
O4 Li1 O8A C52A -19.1(17)
O8 Li1 O8A C52A 96(2)
O5A Li1 O8A C52A 154(2)
O6 Li1 O8A C52A 112.2(16)
O7A Li1 O8A C52A -147.7(16)
O5 Li1 O8A C52A -143.5(18)
O6A Li1 O8A C52A 107.3(16)
O7 Li1 O8A C52A -143.3(18)
C44 Li1 O8A C52A -10.9(17)
O4 Li1 O8A C51A 93.6(17)
O8 Li1 O8A C51A -151(3)
O5A Li1 O8A C51A -93(3)
O6 Li1 O8A C51A -135.2(17)
O7A Li1 O8A C51A -35.0(17)
O5 Li1 O8A C51A -31(3)
O6A Li1 O8A C51A -140.0(17)
O7 Li1 O8A C51A -30.6(16)
C44 Li1 O8A C51A 101.8(16)
C49A O7A C50A C51A -158(4)
Li1 O7A C50A C51A 33(3)
O7A C50A C51A O8A -65.1(19)
C52A O8A C51A C50A 179(3)
Li1 O8A C51A C50A 60.6(18)
